data_2010410
loop_
_publ_author_name
'Olszewski, Piotr K.'
'Stadnicka, Katarzyna'

_publ_section_title
;
Two Centrosymmetric Conjugated Nitrones of the Diazabutadiene
System
;
_journal_name_full 'Acta Crystallographica Section C'
_journal_page_first 98
_journal_page_last 103
_journal_volume 51
_journal_year 1995
_chemical_formula_moiety 'C22 H21 N3 O'
_chemical_formula_structural 'C22 H21 N3 O'
_chemical_formula_sum 'C22 H21 N3 O'
_chemical_formula_weight 343.42
_chemical_melting_point 451.6(5)
_space_group_IT_number 61
_symmetry_cell_setting orthorhombic
_symmetry_space_group_name_Hall '-P 2ac 2ab'
_symmetry_space_group_name_H-M 'P b c a'
_cell_angle_alpha 90.00
_cell_angle_beta 90.00
_cell_angle_gamma 90.00
_cell_formula_units_Z 8
_cell_length_a 8.989(3)
_cell_length_b 9.6878(11)
_cell_length_c 41.670(4)
_cell_measurement_temperature 293(2)
_cell_volume 3628.8(13)
_diffrn_ambient_temperature 293(2)
_exptl_crystal_density_diffrn 1.257
_refine_ls_R_factor_obs 0.0432
_refine_ls_wR_factor_obs 0.0852
_cod_depositor_comments
;
The following automatic conversions were performed:

'_chemical_melting_point' value '178-179 deg C' was changed to
'451.6(5)' - it was converted from degrees Celsius(C) to Kelvins(K),
the average value was taken and precision was estimated.

Automatic conversion script
Id: cif_fix_values 1646 2011-03-28 12:23:43Z adriana 
;
_cod_database_code 2010410

loop_
_symmetry_equiv_pos_as_xyz
'x, y, z'
'-x+1/2, -y, z+1/2'
'-x, y+1/2, -z+1/2'
'x+1/2, -y+1/2, -z'
'-x, -y, -z'
'x-1/2, y, -z-1/2'
'x, -y-1/2, z-1/2'
'-x-1/2, y-1/2, z'

loop_
_atom_site_aniso_label
_atom_site_aniso_U_11
_atom_site_aniso_U_22
_atom_site_aniso_U_33
_atom_site_aniso_U_12
_atom_site_aniso_U_13
_atom_site_aniso_U_23
C1 0.049(2) 0.043(2) 0.039(2) 0.005(2) -0.004(2) -0.0077(15)
C2 0.065(3) 0.055(2) 0.051(2) 0.006(2) -0.008(2) 0.004(2)
C3 0.066(3) 0.070(3) 0.060(2) 0.020(3) -0.017(2) 0.001(2)
C4 0.049(3) 0.076(3) 0.063(2) 0.007(3) -0.007(2) -0.013(2)
C5 0.048(3) 0.061(2) 0.054(2) -0.001(2) 0.004(2) -0.009(2)
C6 0.050(3) 0.050(2) 0.041(2) 0.005(2) 0.003(2) -0.004(2)
C7 0.055(2) 0.041(2) 0.0370(15) -0.001(2) 0.000(2) -0.0029(14)
N1 0.052(2) 0.057(2) 0.0380(13) -0.004(2) -0.0031(14) -0.0037(13)
C8 0.050(3) 0.057(2) 0.031(2) -0.005(2) -0.001(2) 0.000(2)
C9 0.063(3) 0.063(2) 0.043(2) 0.010(2) -0.003(2) -0.014(2)
C10 0.049(3) 0.072(3) 0.054(2) 0.012(2) 0.002(2) -0.014(2)
C11 0.049(2) 0.055(2) 0.043(2) 0.000(2) 0.001(2) -0.005(2)
C12 0.048(3) 0.064(2) 0.044(2) 0.003(2) 0.001(2) -0.015(2)
C13 0.042(2) 0.072(3) 0.041(2) 0.001(2) 0.004(2) -0.009(2)
C14 0.057(3) 0.051(2) 0.035(2) -0.013(2) -0.002(2) -0.005(2)
N2 0.046(2) 0.0395(15) 0.0428(14) -0.006(2) -0.0022(14) -0.0032(12)
O1 0.073(2) 0.0470(15) 0.086(2) -0.0179(15) 0.024(2) -0.0194(13)
C15 0.040(2) 0.042(2) 0.0319(13) 0.000(2) -0.0043(15) -0.0022(13)
C16 0.049(2) 0.045(2) 0.038(2) 0.006(2) -0.004(2) -0.003(2)
C17 0.056(3) 0.050(2) 0.043(2) 0.001(2) 0.000(2) 0.005(2)
C18 0.060(3) 0.063(3) 0.043(2) -0.001(2) 0.006(2) 0.003(2)
C19 0.065(3) 0.064(3) 0.044(2) 0.005(2) 0.008(2) -0.011(2)
C20 0.060(3) 0.044(2) 0.046(2) 0.003(2) -0.008(2) -0.010(2)
N3 0.044(2) 0.087(2) 0.068(2) 0.004(2) -0.005(2) -0.027(2)
C21 0.050(3) 0.101(4) 0.082(4) 0.008(3) 0.000(3) -0.011(3)
C22 0.062(4) 0.075(3) 0.068(3) -0.005(3) -0.011(3) -0.015(2)

loop_
_atom_site_label
_atom_site_fract_x
_atom_site_fract_y
_atom_site_fract_z
_atom_site_U_iso_or_equiv
_atom_site_thermal_displace_type
_atom_site_calc_flag
_atom_site_refinement_flags
_atom_site_occupancy
_atom_site_disorder_group
_atom_site_type_symbol
C1 0.0644(4) 0.1446(3) 0.36669(7) 0.0437(9) Uani d . 1 . C
C2 -0.0006(5) 0.2137(4) 0.34119(8) 0.0571(11) Uani d . 1 . C
C3 -0.1453(5) 0.1804(5) 0.33177(10) 0.0657(12) Uani d . 1 . C
C4 -0.2210(5) 0.0762(5) 0.34648(9) 0.0628(11) Uani d . 1 . C
C5 -0.1569(4) 0.0053(4) 0.37160(8) 0.0543(10) Uani d . 1 . C
C6 -0.0155(4) 0.0403(4) 0.38209(8) 0.0473(9) Uani d . 1 . C
C7 0.2157(4) 0.1827(3) 0.37828(6) 0.0444(9) Uani d . 1 . C
N1 0.2340(3) 0.1903(3) 0.40890(5) 0.0490(8) Uani d . 1 . N
C8 0.3751(4) 0.2221(4) 0.42233(7) 0.0463(9) Uani d . 1 . C
C9 0.5080(5) 0.1627(4) 0.41296(8) 0.0564(10) Uani d . 1 . C
C10 0.6397(5) 0.1976(4) 0.42774(9) 0.0582(11) Uani d . 1 . C
C11 0.6457(4) 0.2927(4) 0.45290(7) 0.0490(9) Uani d . 1 . C
C12 0.5108(4) 0.3492(4) 0.46260(8) 0.0519(10) Uani d . 1 . C
C13 0.3780(4) 0.3131(4) 0.44826(8) 0.0514(10) Uani d . 1 . C
C14 0.3277(4) 0.2236(4) 0.35472(7) 0.0480(10) Uani d . 1 . C
N2 0.3516(3) 0.1564(3) 0.32819(6) 0.0426(7) Uani d . 1 . N
O1 0.2895(3) 0.0393(2) 0.32197(6) 0.0686(8) Uani d . 1 . O
C15 0.4532(3) 0.2079(3) 0.30367(6) 0.0379(8) Uani d . 1 . C
C16 0.4890(4) 0.3460(4) 0.30174(7) 0.0440(8) Uani d . 1 . C
C17 0.5870(4) 0.3894(4) 0.27811(8) 0.0498(9) Uani d . 1 . C
C18 0.6453(5) 0.2964(4) 0.25648(8) 0.0553(10) Uani d . 1 . C
C19 0.6078(5) 0.1594(4) 0.25842(8) 0.0576(11) Uani d . 1 . C
C20 0.5119(5) 0.1145(4) 0.28210(7) 0.0501(10) Uani d . 1 . C
N3 0.7769(4) 0.3248(3) 0.46802(7) 0.0666(9) Uani d . 1 . N
C21 0.9181(6) 0.2919(7) 0.45298(14) 0.0777(14) Uani d . 1 . C
C22 0.7800(6) 0.4278(5) 0.49301(11) 0.0685(13) Uani d . 1 . C
H2 0.053(4) 0.280(4) 0.3311(9) 0.066(13) Uiso d . 1 . H
H3 -0.181(4) 0.234(4) 0.3139(9) 0.091(14) Uiso d . 1 . H
H4 -0.327(5) 0.050(4) 0.3409(9) 0.078(13) Uiso d . 1 . H
H5 -0.215(4) -0.072(4) 0.3838(8) 0.077(12) Uiso d . 1 . H
H6 0.028(4) -0.007(4) 0.4013(9) 0.070(11) Uiso d . 1 . H
H9 0.512(3) 0.096(3) 0.3941(7) 0.052(9) Uiso d . 1 . H
H10 0.728(4) 0.158(3) 0.4211(7) 0.052(11) Uiso d . 1 . H
H12 0.506(4) 0.416(3) 0.4802(7) 0.054(10) Uiso d . 1 . H
H13 0.282(4) 0.361(4) 0.4548(7) 0.066(11) Uiso d . 1 . H
H14 0.394(4) 0.298(3) 0.3582(7) 0.050(10) Uiso d . 1 . H
H16 0.445(3) 0.411(3) 0.3159(7) 0.042(9) Uiso d . 1 . H
H17 0.617(4) 0.493(4) 0.2769(7) 0.055(10) Uiso d . 1 . H
H18 0.711(4) 0.326(4) 0.2404(8) 0.068(12) Uiso d . 1 . H
H19 0.644(4) 0.095(4) 0.2442(8) 0.062(11) Uiso d . 1 . H
H20 0.484(4) 0.022(3) 0.2844(7) 0.051(10) Uiso d . 1 . H
H211 0.922(6) 0.190(6) 0.4503(11) 0.112(19) Uiso d . 1 . H
H212 0.927(5) 0.323(5) 0.4317(12) 0.102(17) Uiso d . 1 . H
H213 0.996(5) 0.311(5) 0.4664(11) 0.101(18) Uiso d . 1 . H
H221 0.750(5) 0.523(5) 0.4859(9) 0.087(14) Uiso d . 1 . H
H222 0.706(5) 0.411(5) 0.5111(11) 0.112(18) Uiso d . 1 . H
H223 0.882(6) 0.441(6) 0.5019(13) 0.14(2) Uiso d . 1 . H

loop_
_geom_bond_atom_site_label_1
_geom_bond_atom_site_label_2
_geom_bond_site_symmetry_2
_geom_bond_distance
_geom_bond_publ_flag
C1 C2 . 1.385(5) yes
C1 C6 . 1.396(5) yes
C1 C7 . 1.490(5) yes
C2 C3 . 1.397(6) yes
C2 H2 . 0.91(4) no
C3 C4 . 1.364(6) yes
C3 H3 . 0.97(4) no
C4 C5 . 1.378(5) yes
C4 H4 . 1.01(4) no
C5 C6 . 1.387(5) yes
C5 H5 . 1.04(4) no
C6 H6 . 1.00(4) no
C7 N1 . 1.289(3) yes
C7 C14 . 1.461(4) yes
N1 C8 . 1.421(4) yes
C8 C9 . 1.382(5) yes
C8 C13 . 1.395(5) yes
C9 C10 . 1.377(5) yes
C9 H9 . 1.02(3) no
C10 C11 . 1.397(5) yes
C10 H10 . 0.93(3) no
C11 N3 . 1.373(4) yes
C11 C12 . 1.390(5) yes
C12 C13 . 1.380(5) yes
C12 H12 . 0.98(3) no
C13 H13 . 1.02(4) no
C14 N2 . 1.301(4) yes
C14 H14 . 0.94(3) no
N2 O1 . 1.290(3) yes
N2 C15 . 1.458(4) yes
C15 C16 . 1.378(5) yes
C15 C20 . 1.381(4) yes
C16 C17 . 1.386(5) yes
C16 H16 . 0.95(3) no
C17 C18 . 1.378(5) yes
C17 H17 . 1.04(3) no
C18 C19 . 1.371(5) yes
C18 H18 . 0.94(3) no
C19 C20 . 1.381(5) yes
C19 H19 . 0.92(3) no
C20 H20 . 0.93(3) no
N3 C22 . 1.442(5) yes
N3 C21 . 1.451(6) yes
C21 H211 . 0.99(5) no
C21 H212 . 0.94(5) no
C21 H213 . 0.92(5) no
C22 H221 . 1.00(4) no
C22 H222 . 1.02(5) no
C22 H223 . 1.00(6) no

loop_
_cod_related_entry_id
_cod_related_entry_database
_cod_related_entry_code
1 ChemSpider 10297231
